data_1574563
loop_
_publ_author_name
'Hirayama, Yuto'
'Ito, Akitaka'
'Ochi, Rika'

_publ_section_title
;
 Crystal structures of sandwich-type potassium cation complexes formed
 from benzo-15-crown-5-based ligand containing a chloromaleimide moiety
;
_journal_issue 20
_journal_name_full CrystEngComm
_journal_page_first 3214
_journal_page_last 3218
_journal_paper_doi 10.1039/D5CE00252D
_journal_volume 27
_journal_year 2025
_chemical_formula_moiety 'C48 H50 Cl2 K N4 O14, Cl, 1.75(C H4 O), H O0.75, 1.65(H2 O)'
_chemical_formula_sum 'C49.75 H61.3 Cl3 K N4 O18.15'
_chemical_formula_weight 1151.17
_space_group_crystal_system triclinic
_space_group_IT_number 2
_space_group_name_Hall '-P 1'
_space_group_name_H-M_alt 'P -1'
_atom_sites_solution_hydrogens mixed
_atom_sites_solution_primary dual
_audit_creation_date 2024-12-16
_audit_creation_method
;
Olex2 1.5
(compiled 2024.02.16 svn.r378c4104 for OlexSys, GUI svn.r6928)
;
_audit_update_record
;
2025-03-03 deposited with the CCDC.	2025-05-01 downloaded from the CCDC.
;
_cell_angle_alpha 90.685(2)
_cell_angle_beta 105.563(2)
_cell_angle_gamma 108.209(3)
_cell_formula_units_Z 2
_cell_length_a 12.0536(4)
_cell_length_b 14.4733(5)
_cell_length_c 17.4640(5)
_cell_measurement_reflns_used 10178
_cell_measurement_temperature 113.15
_cell_measurement_theta_max 29.9920
_cell_measurement_theta_min 2.0000
_cell_volume 2772.69(17)
_computing_cell_refinement 'CrysAlisPro 1.171.40.84a (Rigaku OD, 2020)'
_computing_data_collection 'CrysAlisPro 1.171.40.84a (Rigaku OD, 2020)'
_computing_data_reduction 'CrysAlisPro 1.171.40.84a (Rigaku OD, 2020)'
_computing_molecular_graphics 'Olex2 1.5 (Dolomanov et al., 2009)'
_computing_publication_material 'Olex2 1.5 (Dolomanov et al., 2009)'
_computing_structure_refinement 'SHELXL 2019/3 (Sheldrick, 2015)'
_computing_structure_solution 'SHELXT 2018/2 (Sheldrick, 2018)'
_diffrn_ambient_temperature 113.15
_diffrn_detector 'Hybrid Pixel Array Detector'
_diffrn_detector_area_resol_mean 10.0000
_diffrn_detector_type HyPix
_diffrn_measured_fraction_theta_full 0.999
_diffrn_measured_fraction_theta_max 0.999
_diffrn_measurement_details
;
List of Runs (angles in degrees, time in seconds):

  # Type    Start    End  Width  t~exp~   \w     \q     \k     \f   Frames
#--------------------------------------------------------------------------
  1  \w    -36.00  66.00   0.50  126.02    --  -13.19  46.00-100.00  204
  2  \w     65.00  95.00   0.50  126.02    --   12.56 178.00  60.00   60
  3  \w     46.00  93.00   0.50  126.02    --   12.56 178.00 120.00   94
  4  \w     49.00  92.00   0.50  126.02    --   12.56 178.00  30.00   86
  5  \w     46.00  74.00   0.50  126.02    --   12.56 178.00 -60.00   56
  6  \w     46.00  81.00   0.50  126.02    --   12.56 178.00 150.00   70
  7  \w    -68.00 -25.00   0.50  126.02    --   12.56 -19.00  90.00   86
  8  \w    -21.00  32.00   0.50  126.02    --  -13.19 -99.00  90.00  106
  9  \w    -66.00 -41.00   0.50  126.02    --  -13.19-178.00 -30.00   50
 10  \w    -97.00 -41.00   0.50  126.02    --  -13.19-178.00   0.00  112
 11  \w    -86.00  10.00   0.50  126.02    --  -13.19 -46.00 109.00  192
;
_diffrn_measurement_device 'four-circle diffractometer'
_diffrn_measurement_device_type 'XtaLAB Synergy, Single source at offset/far, HyPix'
_diffrn_measurement_method '\w scans'
_diffrn_orient_matrix_type 'CrysAlisPro convention (1999,Acta A55,543-557)'
_diffrn_orient_matrix_UB_11 0.0361722000
_diffrn_orient_matrix_UB_12 0.0248224000
_diffrn_orient_matrix_UB_13 -0.0242373000
_diffrn_orient_matrix_UB_21 0.0217203000
_diffrn_orient_matrix_UB_22 -0.0399781000
_diffrn_orient_matrix_UB_23 -0.0018380000
_diffrn_orient_matrix_UB_31 -0.0489919000
_diffrn_orient_matrix_UB_32 -0.0218338000
_diffrn_orient_matrix_UB_33 -0.0347332000
_diffrn_radiation_monochromator mirror
_diffrn_radiation_probe x-ray
_diffrn_radiation_type 'Mo K\a'
_diffrn_radiation_wavelength 0.71073
_diffrn_reflns_av_R_equivalents 0.0492
_diffrn_reflns_av_unetI/netI 0.0590
_diffrn_reflns_Laue_measured_fraction_full 0.999
_diffrn_reflns_Laue_measured_fraction_max 0.999
_diffrn_reflns_limit_h_max 14
_diffrn_reflns_limit_h_min -15
_diffrn_reflns_limit_k_max 18
_diffrn_reflns_limit_k_min -18
_diffrn_reflns_limit_l_max 19
_diffrn_reflns_limit_l_min -21
_diffrn_reflns_number 34566
_diffrn_reflns_point_group_measured_fraction_full 0.999
_diffrn_reflns_point_group_measured_fraction_max 0.999
_diffrn_reflns_theta_full 25.242
_diffrn_reflns_theta_max 26.372
_diffrn_reflns_theta_min 1.822
_diffrn_source 'micro-focus sealed X-ray tube'
_diffrn_source_type 'PhotonJet (Mo) X-ray Source'
_exptl_absorpt_coefficient_mu 0.315
_exptl_absorpt_correction_T_max 1.000
_exptl_absorpt_correction_T_min 0.707
_exptl_absorpt_correction_type gaussian
_exptl_absorpt_process_details
;
CrysAlisPro 1.171.40.84a (Rigaku Oxford Diffraction, 2020)
Numerical absorption correction based on gaussian integration over
a multifaceted crystal model
Empirical absorption correction using spherical harmonics,
implemented in SCALE3 ABSPACK scaling algorithm.
;
_exptl_crystal_colour 'clear yellow'
_exptl_crystal_colour_lustre clear
_exptl_crystal_colour_primary yellow
_exptl_crystal_density_diffrn 1.379
_exptl_crystal_description plate
_exptl_crystal_F_000 1206
_exptl_crystal_size_max 0.235
_exptl_crystal_size_mid 0.111
_exptl_crystal_size_min 0.018
_refine_diff_density_max 1.379
_refine_diff_density_min -1.283
_refine_diff_density_rms 0.091
_refine_ls_extinction_method none
_refine_ls_goodness_of_fit_ref 1.043
_refine_ls_hydrogen_treatment mixed
_refine_ls_matrix_type full
_refine_ls_number_parameters 723
_refine_ls_number_reflns 11304
_refine_ls_number_restraints 3
_refine_ls_restrained_S_all 1.043
_refine_ls_R_factor_all 0.0941
_refine_ls_R_factor_gt 0.0689
_refine_ls_shift/su_max 2.999
_refine_ls_shift/su_mean 0.104
_refine_ls_structure_factor_coef Fsqd
_refine_ls_weighting_details 'w=1/[\s^2^(Fo^2^)+(0.1062P)^2^+3.4644P] where P=(Fo^2^+2Fc^2^)/3'
_refine_ls_weighting_scheme calc
_refine_ls_wR_factor_gt 0.1897
_refine_ls_wR_factor_ref 0.2030
_reflns_Friedel_coverage 0.000
_reflns_number_gt 8310
_reflns_number_total 11304
_reflns_threshold_expression 'I > 2\s(I)'
_cod_data_source_file d5ce00252d2.cif
_cod_data_source_block 20241214_b15cr5-nh-aac-ph_k_1
_cod_depositor_comments 'Adding full bibliography for 1574562--1574564.cif.'
_cod_original_cell_volume 2772.69(16)
_cod_original_formula_sum 'C49.75 H61.30 Cl3 K N4 O18.15'
_cod_database_code 1574563
_shelx_shelxl_version_number 2019/3
_chemical_oxdiff_formula 'C48 H50 Cl3 K1 N4 O14'
_shelx_space_group_comment
;
The symmetry employed for this shelxl refinement is uniquely defined
by the following loop, which should always be used as a source of
symmetry information in preference to the above space-group names.
They are only intended as comments.
;
_reflns_odcompleteness_completeness 99.94
_reflns_odcompleteness_iscentric 1
_reflns_odcompleteness_theta 26.32
_olex2_refinement_description
;
1. Fixed Uiso
 At 1.2 times of:
  All C(H) groups, All C(H,H) groups, All N(H) groups
 At 1.5 times of:
  All C(H,H,H) groups, All O(H) groups, All O(H,H) groups
2. Restrained distances
 O2-H2A \\sim O2A-H2AA
 with sigma of 0.02
 O2-H2B \\sim O2A-H2AB
 with sigma of 0.02
 H2A-H2B \\sim H2AA-H2AB
 with sigma of 0.04
3. Others
 Fixed Sof: O01Y(0.75) H6(0.25) HD(0.75) O01Z(0.75) H5(0.75) O021(0.75)
 H02K(0.75) H02L(0.75) C025(0.75) H02H(0.75) H02I(0.75) H02J(0.75) O2(0.2)
 H2A(0.2) H2B(0.2) O1(0.5) H1A(0.5) H1B(0.5) O2A(0.2) H2AA(0.2) H2AB(0.2)
4.a Free rotating group:
 O01Y(H6,HD), O021(H02K,H02L), O2(H2A,H2B), O1(H1A,H1B), O2A(H2AA,H2AB)
4.b Secondary CH2 refined with riding coordinates:
 C00W(H00A,H00B), C010(H01A,H01B), C01C(H01C,H01D), C01D(H01E,H01F), C01G(H01I,
 H01J), C01H(H01K,H01L), C01M(H01P,H01Q), C01N(H01R,H01S), C01P(H01U,H01V),
 C01Q(H01W,H01X), C01R(H01Y,H), C01S(H01Z,HA), C01T(H01,HB), C01X(H4,HC),
 C020(H02A,H02B), C023(H02C,H02D)
4.c Aromatic/amide H refined with riding coordinates:
 N00K(H00K), N00L(H00L), C00V(H00V), C00X(H00X), C00Z(H00Z), C011(H011),
 C016(H016), C017(H017), C019(H019), C01E(H01G), C01F(H01H), C01J(H01M),
 C01K(H01N), C01L(H01O), C01O(H01T), C01U(H1), C01V(H2), C01W(H3)
4.d Idealised Me refined as rotating group:
 C022(H02E,H02F,H02G), C025(H02H,H02I,H02J)
4.e Idealised tetrahedral OH refined as rotating group:
 O00N(H00N), O01Z(H5)
;
_olex2_submission_special_instructions 'No special instructions were received'
_oxdiff_exptl_absorpt_empirical_details
;
Empirical correction (ABSPACK) includes:
- Absorption correction using spherical harmonics
- Frame scaling
;
_oxdiff_exptl_absorpt_empirical_full_max 2.168
_oxdiff_exptl_absorpt_empirical_full_min 0.760

loop_
_space_group_symop_operation_xyz
'x, y, z'
'-x, -y, -z'

loop_
_atom_site_label
_atom_site_type_symbol
_atom_site_fract_x
_atom_site_fract_y
_atom_site_fract_z
_atom_site_U_iso_or_equiv
_atom_site_adp_type
_atom_site_occupancy
_atom_site_site_symmetry_order
_atom_site_calc_flag
_atom_site_refinement_flags_posn
_atom_site_refinement_flags_adp
_atom_site_refinement_flags_occupancy
_atom_site_disorder_assembly
_atom_site_disorder_group
Cl02 Cl 0.15953(8) 0.60286(6) 0.60965(5) 0.0294(2) Uani 1 1 d . . . . .
Cl03 Cl 0.64741(8) 0.40779(6) 0.71437(6) 0.0358(2) Uani 1 1 d . . . . .
Cl04 Cl 0.22363(14) 0.71165(11) 0.84693(10) 0.0765(4) Uani 1 1 d . . . . .
O005 O -0.1113(2) 0.07188(16) 0.74549(13) 0.0267(5) Uani 1 1 d . . . . .
O006 O 0.2658(2) 0.79120(17) 0.53228(14) 0.0275(5) Uani 1 1 d . . . . .
O007 O 0.0274(2) 0.17151(17) 0.65106(13) 0.0262(5) Uani 1 1 d . . . . .
O008 O 0.2535(2) 0.20663(17) 0.70602(14) 0.0291(6) Uani 1 1 d . . . . .
O009 O 0.5045(2) 0.61989(17) 0.48482(15) 0.0304(6) Uani 1 1 d . . . . .
O00A O -0.0431(2) 0.30858(17) 0.78451(14) 0.0304(6) Uani 1 1 d . . . . .
O00B O 0.3236(2) 0.13251(18) 0.84608(14) 0.0319(6) Uani 1 1 d . . . . .
O00C O 0.0802(2) 0.00092(17) 0.83413(14) 0.0318(6) Uani 1 1 d . . . . .
O00D O 0.6705(2) 0.76300(18) 0.67745(16) 0.0352(6) Uani 1 1 d . . . . .
O00E O 0.3321(2) 0.35451(18) 0.94496(15) 0.0341(6) Uani 1 1 d . . . . .
O00F O 0.2006(2) 0.42167(18) 0.83685(15) 0.0318(6) Uani 1 1 d . . . . .
O00G O 0.2124(2) 0.18039(18) 0.99129(14) 0.0347(6) Uani 1 1 d . . . . .
O00H O -0.0244(3) 0.2016(2) 0.92444(15) 0.0385(6) Uani 1 1 d . . . . .
O00I O 0.8389(3) 0.53142(19) 0.63443(16) 0.0363(6) Uani 1 1 d . . . . .
N00J N 0.3985(3) 0.72582(19) 0.49529(17) 0.0248(6) Uani 1 1 d . . . . .
N00K N 0.3436(3) 0.48632(19) 0.55514(16) 0.0237(6) Uani 1 1 d . . . . .
H00K H 0.407748 0.475197 0.547508 0.028 Uiso 1 1 calc R U . . .
N00L N 0.5465(3) 0.6006(2) 0.74567(18) 0.0312(7) Uani 1 1 d . . . . .
H00L H 0.519427 0.650456 0.736562 0.037 Uiso 1 1 calc R U . . .
N00M N 0.7782(3) 0.6675(2) 0.64583(18) 0.0302(7) Uani 1 1 d . . . . .
O00N O 0.4503(3) 0.7483(2) 0.7801(2) 0.0532(8) Uani 1 1 d . . . . .
H00N H 0.381847 0.717998 0.786165 0.080 Uiso 1 1 calc R U . . .
C00O C 0.4565(3) 0.8090(2) 0.4589(2) 0.0232(7) Uani 1 1 d . . . . .
C00P C 0.3356(3) 0.5759(2) 0.54381(18) 0.0211(7) Uani 1 1 d . . . . .
C00Q C 0.3042(3) 0.7238(2) 0.52983(19) 0.0239(7) Uani 1 1 d . . . . .
C00R C 0.2577(3) 0.4075(2) 0.57841(19) 0.0212(7) Uani 1 1 d . . . . .
C00S C 0.4251(3) 0.6404(2) 0.50402(19) 0.0231(7) Uani 1 1 d . . . . .
C00T C 0.2691(3) 0.6284(2) 0.55996(19) 0.0226(7) Uani 1 1 d . . . . .
C00U C 0.0964(3) 0.2516(2) 0.62418(19) 0.0233(7) Uani 1 1 d . . . . .
C00V C 0.1339(3) 0.3881(2) 0.54702(19) 0.0242(7) Uani 1 1 d . . . . .
H00V H 0.104222 0.427761 0.509264 0.029 Uiso 1 1 calc R U . . .
C00W C -0.1021(3) 0.1510(2) 0.6277(2) 0.0259(7) Uani 1 1 d . . . . .
H00A H -0.134683 0.144212 0.568800 0.031 Uiso 1 1 calc R U . . .
H00B H -0.123057 0.204088 0.650421 0.031 Uiso 1 1 calc R U . . .
C00X C 0.3029(3) 0.3483(2) 0.63190(19) 0.0222(7) Uani 1 1 d . . . . .
H00X H 0.388311 0.361405 0.652647 0.027 Uiso 1 1 calc R U . . .
C00Y C 0.2225(3) 0.2707(2) 0.65422(19) 0.0236(7) Uani 1 1 d . . . . .
C00Z C 0.0526(3) 0.3107(2) 0.57061(19) 0.0244(7) Uani 1 1 d . . . . .
H00Z H -0.032695 0.298263 0.550155 0.029 Uiso 1 1 calc R U . . .
C010 C -0.1536(3) 0.0563(2) 0.66041(19) 0.0263(7) Uani 1 1 d . . . . .
H01A H -0.243745 0.034546 0.642375 0.032 Uiso 1 1 calc R U . . .
H01B H -0.126571 0.004896 0.640849 0.032 Uiso 1 1 calc R U . . .
C011 C 0.3980(3) 0.8215(3) 0.3816(2) 0.0276(7) Uani 1 1 d . . . . .
H011 H 0.323011 0.774310 0.352414 0.033 Uiso 1 1 calc R U . . .
C012 C 0.7751(3) 0.5693(3) 0.6566(2) 0.0302(8) Uani 1 1 d . . . . .
C013 C 0.6310(3) 0.5956(2) 0.7105(2) 0.0287(8) Uani 1 1 d . . . . .
C014 C 0.6806(3) 0.5280(2) 0.6961(2) 0.0302(8) Uani 1 1 d . . . . .
C015 C 0.6935(3) 0.6871(2) 0.6766(2) 0.0283(8) Uani 1 1 d . . . . .
C016 C 0.4508(4) 0.9042(3) 0.3476(2) 0.0319(8) Uani 1 1 d . . . . .
H016 H 0.411354 0.913956 0.294957 0.038 Uiso 1 1 calc R U . . .
C017 C 0.5657(3) 0.8760(3) 0.5019(2) 0.0307(8) Uani 1 1 d . . . . .
H017 H 0.604747 0.866723 0.554784 0.037 Uiso 1 1 calc R U . . .
C018 C 0.4961(3) 0.5339(2) 0.7960(2) 0.0292(8) Uani 1 1 d . . . . .
C019 C 0.5602(4) 0.9720(3) 0.3900(2) 0.0336(8) Uani 1 1 d . . . . .
H019 H 0.595876 1.028485 0.366651 0.040 Uiso 1 1 calc R U . . .
C01A C 0.8681(4) 0.7390(3) 0.6196(2) 0.0307(8) Uani 1 1 d . . . . .
C01B C 0.3207(3) 0.4508(3) 0.8391(2) 0.0286(8) Uani 1 1 d . . . . .
C01C C 0.3796(3) 0.2193(3) 0.7409(2) 0.0295(8) Uani 1 1 d . . . . .
H01C H 0.419945 0.280441 0.777617 0.035 Uiso 1 1 calc R U . . .
H01D H 0.421488 0.222509 0.698920 0.035 Uiso 1 1 calc R U . . .
C01D C -0.1298(4) -0.0172(3) 0.7824(2) 0.0314(8) Uani 1 1 d . . . . .
H01E H -0.210459 -0.064222 0.753299 0.038 Uiso 1 1 calc R U . . .
H01F H -0.130303 -0.003866 0.838027 0.038 Uiso 1 1 calc R U . . .
C01E C 0.6179(4) 0.9579(3) 0.4665(2) 0.0359(9) Uani 1 1 d . . . . .
H01G H 0.693882 1.004354 0.495170 0.043 Uiso 1 1 calc R U . . .
C01F C 0.9908(4) 0.7515(3) 0.6531(2) 0.0344(8) Uani 1 1 d . . . . .
H01H H 1.015516 0.710838 0.691827 0.041 Uiso 1 1 calc R U . . .
C01G C 0.1172(3) 0.4496(3) 0.7727(2) 0.0331(8) Uani 1 1 d . . . . .
H01I H 0.113861 0.419845 0.720410 0.040 Uiso 1 1 calc R U . . .
H01J H 0.143747 0.521601 0.772491 0.040 Uiso 1 1 calc R U . . .
C01H C -0.0333(4) -0.0625(3) 0.7833(2) 0.0317(8) Uani 1 1 d . . . . .
H01K H -0.054413 -0.127411 0.803499 0.038 Uiso 1 1 calc R U . . .
H01L H -0.027022 -0.071184 0.728459 0.038 Uiso 1 1 calc R U . . .
C01I C 0.3939(3) 0.4123(2) 0.8986(2) 0.0301(8) Uani 1 1 d . . . . .
C01J C 0.5684(3) 0.4960(3) 0.8539(2) 0.0328(8) Uani 1 1 d . . . . .
H01M H 0.652700 0.511475 0.858523 0.039 Uiso 1 1 calc R U . . .
C01K C 0.3721(3) 0.5115(2) 0.7886(2) 0.0293(8) Uani 1 1 d . . . . .
H01N H 0.323227 0.538047 0.748990 0.035 Uiso 1 1 calc R U . . .
C01L C 0.8314(4) 0.7971(3) 0.5616(2) 0.0356(9) Uani 1 1 d . . . . .
H01O H 0.747292 0.786617 0.537346 0.043 Uiso 1 1 calc R U . . .
C01M C 0.2961(4) 0.0412(3) 0.8806(2) 0.0337(8) Uani 1 1 d . . . . .
H01P H 0.290850 0.053352 0.935173 0.040 Uiso 1 1 calc R U . . .
H01Q H 0.363620 0.014508 0.885075 0.040 Uiso 1 1 calc R U . . .
C01N C 0.3835(4) 0.1323(3) 0.7858(2) 0.0370(9) Uani 1 1 d . . . . .
H01R H 0.341682 0.071408 0.748930 0.044 Uiso 1 1 calc R U . . .
H01S H 0.469046 0.135945 0.810529 0.044 Uiso 1 1 calc R U . . .
C01O C 0.5168(3) 0.4350(3) 0.9053(2) 0.0336(8) Uani 1 1 d . . . . .
H01T H 0.566149 0.408944 0.945078 0.040 Uiso 1 1 calc R U . . .
C01P C 0.1798(4) -0.0328(3) 0.8328(2) 0.0361(9) Uani 1 1 d . . . . .
H01U H 0.181708 -0.042432 0.776978 0.043 Uiso 1 1 calc R U . . .
H01V H 0.169214 -0.096198 0.855573 0.043 Uiso 1 1 calc R U . . .
C01Q C 0.3981(4) 0.3082(3) 1.0046(2) 0.0346(9) Uani 1 1 d . . . . .
H01W H 0.469364 0.357680 1.041969 0.042 Uiso 1 1 calc R U . . .
H01X H 0.426990 0.262245 0.979244 0.042 Uiso 1 1 calc R U . . .
C01R C -0.1373(4) 0.2697(3) 0.8210(2) 0.0358(9) Uani 1 1 d . . . . .
H01Y H -0.185323 0.202100 0.796329 0.043 Uiso 1 1 calc R U . . .
H H -0.192660 0.309176 0.810436 0.043 Uiso 1 1 calc R U . . .
C01S C -0.0047(4) 0.4131(3) 0.7876(2) 0.0346(8) Uani 1 1 d . . . . .
H01Z H 0.000257 0.441671 0.840667 0.042 Uiso 1 1 calc R U . . .
HA H -0.064737 0.433306 0.746568 0.042 Uiso 1 1 calc R U . . .
C01T C 0.3095(4) 0.2549(3) 1.0474(2) 0.0387(9) Uani 1 1 d . . . . .
H01 H 0.350253 0.224876 1.092300 0.046 Uiso 1 1 calc R U . . .
HB H 0.276657 0.300673 1.069212 0.046 Uiso 1 1 calc R U . . .
C01U C 1.0762(4) 0.8242(3) 0.6291(3) 0.0414(10) Uani 1 1 d . . . . .
H1 H 1.160312 0.832750 0.651334 0.050 Uiso 1 1 calc R U . . .
C01V C 1.0424(5) 0.8840(3) 0.5742(3) 0.0462(11) Uani 1 1 d . . . . .
H2 H 1.102517 0.934633 0.559364 0.055 Uiso 1 1 calc R U . . .
C01W C 0.9194(5) 0.8701(3) 0.5401(3) 0.0452(11) Uani 1 1 d . . . . .
H3 H 0.895585 0.911202 0.501537 0.054 Uiso 1 1 calc R U . . .
C01X C -0.0898(4) 0.2684(3) 0.9108(2) 0.0428(10) Uani 1 1 d . . . . .
H4 H -0.035830 0.334597 0.935878 0.051 Uiso 1 1 calc R U . . .
HC H -0.158703 0.248200 0.934395 0.051 Uiso 1 1 calc R U . . .
O01Y O -0.0552(5) 0.6609(4) 0.8277(3) 0.0705(14) Uani 0.75 1 d G . P . .
H6 H -0.056985 0.712806 0.852511 0.106 Uiso 0.25 1 d G U P . .
HD H 0.022035 0.668816 0.837309 0.106 Uiso 0.75 1 d G U P . .
O01Z O 0.4217(4) 0.9866(4) 1.0832(3) 0.0637(12) Uani 0.75 1 d . . P . .
H5 H 0.407797 0.936041 1.053160 0.096 Uiso 0.75 1 calc R U P . .
C020 C 0.1089(4) 0.1380(3) 1.0186(3) 0.0476(11) Uani 1 1 d . . . . .
H02A H 0.136582 0.129173 1.075949 0.057 Uiso 1 1 calc R U . . .
H02B H 0.062688 0.072447 0.989094 0.057 Uiso 1 1 calc R U . . .
O021 O 0.4380(5) 0.8592(4) 0.9783(3) 0.0768(16) Uani 0.75 1 d G . P . .
H02K H 0.379676 0.811121 0.947049 0.115 Uiso 0.75 1 d G U P . .
H02L H 0.467434 0.904338 0.949798 0.115 Uiso 0.75 1 d G U P . .
C022 C 0.4433(5) 0.8304(3) 0.7391(3) 0.0529(12) Uani 1 1 d . . . . .
H02E H 0.368649 0.811742 0.694321 0.079 Uiso 1 1 calc R U . . .
H02F H 0.514312 0.854891 0.718788 0.079 Uiso 1 1 calc R U . . .
H02G H 0.442192 0.881684 0.775748 0.079 Uiso 1 1 calc R U . . .
C023 C 0.0256(5) 0.1976(4) 1.0085(2) 0.0547(12) Uani 1 1 d . . . . .
H02C H -0.040866 0.167606 1.032767 0.066 Uiso 1 1 calc R U . . .
H02D H 0.071327 0.264528 1.035486 0.066 Uiso 1 1 calc R U . . .
C025 C 0.3169(5) 0.9859(5) 1.0996(4) 0.0540(17) Uani 0.75 1 d . . P . .
H02H H 0.248253 0.962480 1.051031 0.081 Uiso 0.75 1 calc R U P . .
H02I H 0.324757 1.052271 1.118565 0.081 Uiso 0.75 1 calc R U P . .
H02J H 0.302384 0.942360 1.141046 0.081 Uiso 0.75 1 calc R U P . .
K1 K 0.12576(7) 0.20325(5) 0.82695(4) 0.02611(19) Uani 1 1 d . . . . .
O2 O -0.0882(12) 0.5204(11) 0.9270(9) 0.022(3) Uiso 0.2 1 d DG . P A 1
H2A H -0.131688 0.559064 0.917366 0.033 Uiso 0.2 1 d DG U P A 1
H2B H -0.022565 0.553486 0.964199 0.033 Uiso 0.2 1 d DG U P A 1
O1 O -0.2002(6) 0.4480(5) 1.0288(3) 0.0526(17) Uani 0.5 1 d G . P . .
H1A H -0.153471 0.484442 1.002787 0.079 Uiso 0.5 1 d G U P . .
H1B H -0.163378 0.410962 1.056226 0.079 Uiso 0.5 1 d G U P . .
O2A O -0.044(3) 0.522(2) 0.9647(17) 0.103(8) Uiso 0.2 1 d DG . P B 2
H2AA H 0.001077 0.569173 0.944839 0.12(14) Uiso 0.2 1 d DG . P B 2
H2AB H -0.115688 0.533664 0.957690 0.12(4) Uiso 0.2 1 d DG . P B 2

loop_
_atom_site_aniso_label
_atom_site_aniso_U_11
_atom_site_aniso_U_22
_atom_site_aniso_U_33
_atom_site_aniso_U_23
_atom_site_aniso_U_13
_atom_site_aniso_U_12
Cl02 0.0278(5) 0.0273(4) 0.0407(5) 0.0114(3) 0.0199(4) 0.0107(4)
Cl03 0.0278(5) 0.0219(4) 0.0541(6) 0.0070(4) 0.0074(4) 0.0065(4)
Cl04 0.0688(10) 0.0627(8) 0.0938(11) -0.0006(7) 0.0228(8) 0.0164(7)
O005 0.0299(14) 0.0212(11) 0.0267(12) 0.0043(9) 0.0099(10) 0.0036(10)
O006 0.0248(13) 0.0237(12) 0.0400(14) 0.0104(10) 0.0151(11) 0.0111(10)
O007 0.0161(12) 0.0275(12) 0.0308(12) 0.0111(10) 0.0068(10) 0.0011(10)
O008 0.0195(12) 0.0282(13) 0.0372(13) 0.0153(10) 0.0058(10) 0.0059(10)
O009 0.0258(14) 0.0251(12) 0.0480(15) 0.0104(11) 0.0201(12) 0.0105(11)
O00A 0.0274(14) 0.0237(12) 0.0376(14) 0.0052(10) 0.0083(11) 0.0060(10)
O00B 0.0335(15) 0.0335(14) 0.0315(13) 0.0120(10) 0.0095(11) 0.0145(12)
O00C 0.0340(15) 0.0270(13) 0.0344(13) 0.0029(10) 0.0096(11) 0.0100(11)
O00D 0.0361(16) 0.0254(13) 0.0465(15) 0.0056(11) 0.0140(12) 0.0115(12)
O00E 0.0282(14) 0.0315(14) 0.0344(14) 0.0107(11) 0.0005(11) 0.0054(11)
O00F 0.0238(13) 0.0302(13) 0.0362(14) 0.0105(11) 0.0037(11) 0.0057(11)
O00G 0.0362(15) 0.0324(14) 0.0289(13) 0.0087(10) 0.0061(11) 0.0045(12)
O00H 0.0399(16) 0.0476(16) 0.0308(13) 0.0093(12) 0.0127(12) 0.0158(13)
O00I 0.0375(16) 0.0311(14) 0.0427(15) 0.0059(11) 0.0117(12) 0.0140(12)
N00J 0.0201(15) 0.0186(13) 0.0379(16) 0.0086(11) 0.0121(12) 0.0058(11)
N00K 0.0181(14) 0.0209(14) 0.0340(15) 0.0094(11) 0.0100(12) 0.0067(11)
N00L 0.0272(17) 0.0265(15) 0.0407(17) 0.0078(13) 0.0093(14) 0.0099(13)
N00M 0.0270(17) 0.0246(15) 0.0395(17) 0.0058(12) 0.0097(13) 0.0088(13)
O00N 0.056(2) 0.0447(18) 0.068(2) 0.0181(15) 0.0210(17) 0.0256(16)
C00O 0.0201(17) 0.0191(15) 0.0352(18) 0.0080(13) 0.0144(14) 0.0074(13)
C00P 0.0150(16) 0.0203(15) 0.0248(16) 0.0028(12) 0.0048(13) 0.0020(13)
C00Q 0.0175(17) 0.0246(17) 0.0275(17) 0.0022(13) 0.0060(13) 0.0043(14)
C00R 0.0176(16) 0.0189(15) 0.0256(16) 0.0028(12) 0.0074(13) 0.0030(13)
C00S 0.0186(17) 0.0191(16) 0.0297(17) 0.0048(13) 0.0066(14) 0.0038(13)
C00T 0.0169(16) 0.0230(16) 0.0281(17) 0.0055(13) 0.0081(13) 0.0054(13)
C00U 0.0185(17) 0.0230(16) 0.0248(16) 0.0028(13) 0.0069(13) 0.0012(13)
C00V 0.0221(18) 0.0245(17) 0.0250(16) 0.0046(13) 0.0048(14) 0.0080(14)
C00W 0.0143(16) 0.0273(17) 0.0304(17) 0.0027(14) 0.0044(14) 0.0007(13)
C00X 0.0154(16) 0.0226(16) 0.0268(16) 0.0022(13) 0.0054(13) 0.0042(13)
C00Y 0.0208(17) 0.0239(16) 0.0232(16) 0.0037(13) 0.0043(13) 0.0050(14)
C00Z 0.0190(17) 0.0259(17) 0.0251(16) 0.0036(13) 0.0051(13) 0.0041(14)
C010 0.0206(17) 0.0250(17) 0.0282(17) 0.0021(13) 0.0079(14) -0.0003(14)
C011 0.0193(17) 0.0274(17) 0.0345(19) 0.0047(14) 0.0077(15) 0.0055(14)
C012 0.028(2) 0.0248(18) 0.0323(19) 0.0003(14) 0.0002(15) 0.0088(15)
C013 0.0219(18) 0.0242(17) 0.0319(18) 0.0007(14) -0.0027(15) 0.0054(14)
C014 0.0259(19) 0.0200(16) 0.038(2) 0.0031(14) 0.0021(15) 0.0042(14)
C015 0.0254(19) 0.0238(17) 0.0300(18) 0.0004(14) 0.0020(15) 0.0052(14)
C016 0.033(2) 0.0334(19) 0.0331(19) 0.0118(15) 0.0119(16) 0.0137(16)
C017 0.029(2) 0.0288(18) 0.0311(18) 0.0064(14) 0.0093(15) 0.0041(15)
C018 0.028(2) 0.0199(16) 0.0337(19) 0.0031(14) 0.0047(15) 0.0034(14)
C019 0.036(2) 0.0238(18) 0.045(2) 0.0118(15) 0.0220(18) 0.0059(16)
C01A 0.036(2) 0.0230(17) 0.0343(19) 0.0013(14) 0.0131(16) 0.0096(16)
C01B 0.0215(18) 0.0268(18) 0.0314(18) 0.0017(14) 0.0005(14) 0.0053(14)
C01C 0.0213(18) 0.0322(19) 0.0360(19) 0.0120(15) 0.0066(15) 0.0110(15)
C01D 0.034(2) 0.0262(18) 0.0319(19) 0.0083(14) 0.0158(16) 0.0022(16)
C01E 0.032(2) 0.0275(19) 0.040(2) 0.0035(15) 0.0114(17) -0.0024(16)
C01F 0.031(2) 0.032(2) 0.041(2) -0.0005(16) 0.0122(17) 0.0095(16)
C01G 0.028(2) 0.0253(18) 0.038(2) 0.0076(15) 0.0005(16) 0.0054(15)
C01H 0.037(2) 0.0216(17) 0.0317(19) 0.0049(14) 0.0097(16) 0.0034(15)
C01I 0.030(2) 0.0213(17) 0.0298(18) 0.0035(14) 0.0016(15) 0.0018(15)
C01J 0.0233(19) 0.0281(18) 0.039(2) 0.0003(15) 0.0012(16) 0.0041(15)
C01K 0.029(2) 0.0225(17) 0.0309(18) 0.0044(14) 0.0011(15) 0.0064(15)
C01L 0.045(2) 0.0294(19) 0.039(2) 0.0039(16) 0.0184(18) 0.0160(18)
C01M 0.035(2) 0.0324(19) 0.036(2) 0.0136(16) 0.0089(17) 0.0150(17)
C01N 0.034(2) 0.043(2) 0.042(2) 0.0184(17) 0.0155(18) 0.0197(18)
C01O 0.027(2) 0.0294(19) 0.0351(19) 0.0042(15) -0.0034(16) 0.0062(15)
C01P 0.045(2) 0.0289(19) 0.042(2) 0.0103(16) 0.0165(18) 0.0181(18)
C01Q 0.035(2) 0.0309(19) 0.0287(18) 0.0044(15) -0.0036(16) 0.0082(16)
C01R 0.028(2) 0.033(2) 0.047(2) 0.0069(17) 0.0115(17) 0.0100(16)
C01S 0.029(2) 0.0261(18) 0.044(2) 0.0039(15) 0.0052(17) 0.0076(16)
C01T 0.043(2) 0.039(2) 0.0243(18) 0.0044(15) 0.0007(17) 0.0068(18)
C01U 0.036(2) 0.036(2) 0.054(2) -0.0074(18) 0.022(2) 0.0076(18)
C01V 0.057(3) 0.029(2) 0.063(3) 0.0025(19) 0.039(2) 0.010(2)
C01W 0.072(3) 0.033(2) 0.047(2) 0.0123(18) 0.034(2) 0.026(2)
C01X 0.042(3) 0.047(2) 0.045(2) 0.0039(18) 0.0181(19) 0.018(2)
O01Y 0.082(4) 0.077(3) 0.037(2) -0.016(2) 0.015(2) 0.006(3)
O01Z 0.039(3) 0.082(4) 0.074(3) 0.003(3) 0.015(2) 0.026(2)
C020 0.042(3) 0.056(3) 0.041(2) 0.023(2) 0.0128(19) 0.010(2)
O021 0.065(4) 0.052(3) 0.090(4) 0.001(3) -0.011(3) 0.015(2)
C022 0.053(3) 0.043(3) 0.065(3) 0.017(2) 0.015(2) 0.021(2)
C023 0.055(3) 0.083(4) 0.032(2) 0.019(2) 0.019(2) 0.025(3)
C025 0.034(3) 0.077(4) 0.058(4) 0.036(3) 0.020(3) 0.020(3)
K1 0.0259(4) 0.0235(4) 0.0265(4) 0.0043(3) 0.0062(3) 0.0059(3)
O1 0.064(4) 0.044(4) 0.031(3) 0.001(3) -0.015(3) 0.015(3)

loop_
_atom_type_symbol
_atom_type_description
_atom_type_scat_dispersion_real
_atom_type_scat_dispersion_imag
_atom_type_scat_source
C C 0.0033 0.0016 'International Tables Vol C Tables 4.2.6.8 and 6.1.1.4'
H H 0.0000 0.0000 'International Tables Vol C Tables 4.2.6.8 and 6.1.1.4'
Cl Cl 0.1484 0.1585 'International Tables Vol C Tables 4.2.6.8 and 6.1.1.4'
K K 0.2009 0.2494 'International Tables Vol C Tables 4.2.6.8 and 6.1.1.4'
N N 0.0061 0.0033 'International Tables Vol C Tables 4.2.6.8 and 6.1.1.4'
O O 0.0106 0.0060 'International Tables Vol C Tables 4.2.6.8 and 6.1.1.4'

loop_
_exptl_crystal_face_index_h
_exptl_crystal_face_index_k
_exptl_crystal_face_index_l
_exptl_crystal_face_perp_dist
0 0 -1 0.0110
0 0 1 0.0068
-2 2 1 0.0836
2 -2 -1 0.1027
0 -2 -1 0.0360
0 2 1 0.0546
1 0 1 0.0703

loop_
_geom_angle_atom_site_label_1
_geom_angle_atom_site_label_2
_geom_angle_atom_site_label_3
_geom_angle
_geom_angle_site_symmetry_1
_geom_angle_site_symmetry_3
_geom_angle_publ_flag
C010 O005 C01D 113.0(3) . . ?
C010 O005 K1 121.43(18) . . ?
C01D O005 K1 108.4(2) . . ?
C00U O007 C00W 117.7(3) . . ?
C00U O007 K1 105.01(18) . . ?
C00W O007 K1 110.39(18) . . ?
C00Y O008 C01C 118.8(3) . . ?
C00Y O008 K1 106.3(2) . . ?
C01C O008 K1 112.0(2) . . ?
C01R O00A C01S 113.1(3) . . ?
C01R O00A K1 108.3(2) . . ?
C01S O00A K1 122.5(2) . . ?
C01M O00B K1 108.7(2) . . ?
C01N O00B C01M 112.9(3) . . ?
C01N O00B K1 123.1(2) . . ?
C01H O00C C01P 111.9(3) . . ?
C01H O00C K1 116.56(19) . . ?
C01P O00C K1 115.5(2) . . ?
C01I O00E C01Q 117.8(3) . . ?
C01I O00E K1 103.95(19) . . ?
C01Q O00E K1 110.2(2) . . ?
C01B O00F C01G 118.0(3) . . ?
C01B O00F K1 104.4(2) . . ?
C01G O00F K1 109.12(19) . . ?
C01T O00G K1 123.3(2) . . ?
C020 O00G C01T 114.0(3) . . ?
C020 O00G K1 107.2(2) . . ?
C01X O00H C023 111.5(3) . . ?
C01X O00H K1 116.5(2) . . ?
C023 O00H K1 116.9(2) . . ?
C00Q N00J C00O 122.5(3) . . ?
C00S N00J C00O 127.3(3) . . ?
C00S N00J C00Q 110.2(3) . . ?
C00P N00K H00K 117.0 . . ?
C00P N00K C00R 126.0(3) . . ?
C00R N00K H00K 117.0 . . ?
C013 N00L H00L 116.6 . . ?
C013 N00L C018 126.8(3) . . ?
C018 N00L H00L 116.6 . . ?
C015 N00M C012 109.4(3) . . ?
C015 N00M C01A 124.6(3) . . ?
C01A N00M C012 125.3(3) . . ?
C022 O00N H00N 109.4 . . ?
C011 C00O N00J 118.8(3) . . ?
C017 C00O N00J 119.8(3) . . ?
C017 C00O C011 121.4(3) . . ?
N00K C00P C00S 115.8(3) . . ?
C00T C00P N00K 137.0(3) . . ?
C00T C00P C00S 107.2(3) . . ?
O006 C00Q N00J 123.6(3) . . ?
O006 C00Q C00T 130.0(3) . . ?
N00J C00Q C00T 106.4(3) . . ?
C00V C00R N00K 121.3(3) . . ?
C00V C00R C00X 120.9(3) . . ?
C00X C00R N00K 117.8(3) . . ?
O009 C00S N00J 127.4(3) . . ?
O009 C00S C00P 126.2(3) . . ?
N00J C00S C00P 106.3(3) . . ?
C00P C00T Cl02 131.4(3) . . ?
C00P C00T C00Q 109.8(3) . . ?
C00Q C00T Cl02 118.8(2) . . ?
O007 C00U C00Y 114.2(3) . . ?
O007 C00U C00Z 126.1(3) . . ?
C00Z C00U C00Y 119.7(3) . . ?
C00R C00V H00V 120.0 . . ?
C00R C00V C00Z 120.0(3) . . ?
C00Z C00V H00V 120.0 . . ?
O007 C00W H00A 110.6 . . ?
O007 C00W H00B 110.6 . . ?
O007 C00W C010 105.7(3) . . ?
H00A C00W H00B 108.7 . . ?
C010 C00W H00A 110.6 . . ?
C010 C00W H00B 110.6 . . ?
C00R C00X H00X 120.4 . . ?
C00Y C00X C00R 119.1(3) . . ?
C00Y C00X H00X 120.4 . . ?
O008 C00Y C00U 113.8(3) . . ?
O008 C00Y C00X 125.6(3) . . ?
C00X C00Y C00U 120.6(3) . . ?
C00U C00Z C00V 119.7(3) . . ?
C00U C00Z H00Z 120.1 . . ?
C00V C00Z H00Z 120.1 . . ?
O005 C010 C00W 108.4(3) . . ?
O005 C010 H01A 110.0 . . ?
O005 C010 H01B 110.0 . . ?
C00W C010 H01A 110.0 . . ?
C00W C010 H01B 110.0 . . ?
H01A C010 H01B 108.4 . . ?
C00O C011 H011 120.5 . . ?
C00O C011 C016 119.0(3) . . ?
C016 C011 H011 120.5 . . ?
O00I C012 N00M 124.0(4) . . ?
O00I C012 C014 129.6(3) . . ?
N00M C012 C014 106.3(3) . . ?
N00L C013 C014 136.8(3) . . ?
N00L C013 C015 117.0(3) . . ?
C014 C013 C015 106.2(3) . . ?
C012 C014 Cl03 118.9(3) . . ?
C013 C014 Cl03 130.7(3) . . ?
C013 C014 C012 110.4(3) . . ?
O00D C015 N00M 127.5(3) . . ?
O00D C015 C013 124.8(3) . . ?
N00M C015 C013 107.7(3) . . ?
C011 C016 H016 119.9 . . ?
C019 C016 C011 120.2(3) . . ?
C019 C016 H016 119.9 . . ?
C00O C017 H017 120.6 . . ?
C00O C017 C01E 118.8(3) . . ?
C01E C017 H017 120.6 . . ?
C01J C018 N00L 121.4(3) . . ?
C01J C018 C01K 120.6(3) . . ?
C01K C018 N00L 117.9(3) . . ?
C016 C019 H019 120.0 . . ?
C016 C019 C01E 120.0(3) . . ?
C01E C019 H019 120.0 . . ?
C01F C01A N00M 119.9(3) . . ?
C01F C01A C01L 120.8(4) . . ?
C01L C01A N00M 119.2(4) . . ?
O00F C01B C01I 114.6(3) . . ?
O00F C01B C01K 125.5(3) . . ?
C01K C01B C01I 120.0(3) . . ?
O008 C01C H01C 110.6 . . ?
O008 C01C H01D 110.5 . . ?
O008 C01C C01N 106.1(3) . . ?
H01C C01C H01D 108.7 . . ?
C01N C01C H01C 110.5 . . ?
C01N C01C H01D 110.5 . . ?
O005 C01D H01E 109.1 . . ?
O005 C01D H01F 109.1 . . ?
O005 C01D C01H 112.6(3) . . ?
H01E C01D H01F 107.8 . . ?
C01H C01D H01E 109.1 . . ?
C01H C01D H01F 109.1 . . ?
C017 C01E H01G 119.7 . . ?
C019 C01E C017 120.5(3) . . ?
C019 C01E H01G 119.7 . . ?
C01A C01F H01H 120.6 . . ?
C01U C01F C01A 118.7(4) . . ?
C01U C01F H01H 120.7 . . ?
O00F C01G H01I 110.4 . . ?
O00F C01G H01J 110.4 . . ?
O00F C01G C01S 106.5(3) . . ?
H01I C01G H01J 108.6 . . ?
C01S C01G H01I 110.5 . . ?
C01S C01G H01J 110.4 . . ?
O00C C01H C01D 108.3(3) . . ?
O00C C01H H01K 110.0 . . ?
O00C C01H H01L 110.0 . . ?
C01D C01H H01K 110.0 . . ?
C01D C01H H01L 110.0 . . ?
H01K C01H H01L 108.4 . . ?
O00E C01I C01B 114.0(3) . . ?
O00E C01I C01O 126.3(3) . . ?
C01O C01I C01B 119.7(3) . . ?
C018 C01J H01M 120.1 . . ?
C018 C01J C01O 119.7(4) . . ?
C01O C01J H01M 120.2 . . ?
C018 C01K H01N 120.1 . . ?
C01B C01K C018 119.8(3) . . ?
C01B C01K H01N 120.1 . . ?
C01A C01L H01O 120.6 . . ?
C01W C01L C01A 118.8(4) . . ?
C01W C01L H01O 120.6 . . ?
O00B C01M H01P 109.0 . . ?
O00B C01M H01Q 109.0 . . ?
O00B C01M C01P 112.9(3) . . ?
H01P C01M H01Q 107.8 . . ?
C01P C01M H01P 109.0 . . ?
C01P C01M H01Q 109.0 . . ?
O00B C01N C01C 107.9(3) . . ?
O00B C01N H01R 110.1 . . ?
O00B C01N H01S 110.1 . . ?
C01C C01N H01R 110.1 . . ?
C01C C01N H01S 110.1 . . ?
H01R C01N H01S 108.4 . . ?
C01I C01O C01J 120.2(3) . . ?
C01I C01O H01T 119.9 . . ?
C01J C01O H01T 119.9 . . ?
O00C C01P C01M 109.0(3) . . ?
O00C C01P H01U 109.9 . . ?
O00C C01P H01V 109.9 . . ?
C01M C01P H01U 109.9 . . ?
C01M C01P H01V 109.9 . . ?
H01U C01P H01V 108.3 . . ?
O00E C01Q H01W 110.7 . . ?
O00E C01Q H01X 110.7 . . ?
O00E C01Q C01T 105.3(3) . . ?
H01W C01Q H01X 108.8 . . ?
C01T C01Q H01W 110.7 . . ?
C01T C01Q H01X 110.6 . . ?
O00A C01R H01Y 109.0 . . ?
O00A C01R H 109.0 . . ?
O00A C01R C01X 113.0(3) . . ?
H01Y C01R H 107.8 . . ?
C01X C01R H01Y 108.9 . . ?
C01X C01R H 109.0 . . ?
O00A C01S C01G 109.3(3) . . ?
O00A C01S H01Z 109.8 . . ?
O00A C01S HA 109.8 . . ?
C01G C01S H01Z 109.8 . . ?
C01G C01S HA 109.8 . . ?
H01Z C01S HA 108.2 . . ?
O00G C01T C01Q 108.0(3) . . ?
O00G C01T H01 110.1 . . ?
O00G C01T HB 110.1 . . ?
C01Q C01T H01 110.1 . . ?
C01Q C01T HB 110.1 . . ?
H01 C01T HB 108.4 . . ?
C01F C01U H1 119.3 . . ?
C01V C01U C01F 121.4(4) . . ?
C01V C01U H1 119.3 . . ?
C01U C01V H2 120.3 . . ?
C01U C01V C01W 119.5(4) . . ?
C01W C01V H2 120.2 . . ?
C01L C01W C01V 120.7(4) . . ?
C01L C01W H3 119.7 . . ?
C01V C01W H3 119.7 . . ?
O00H C01X C01R 108.2(3) . . ?
O00H C01X H4 110.0 . . ?
O00H C01X HC 110.1 . . ?
C01R C01X H4 110.0 . . ?
C01R C01X HC 110.1 . . ?
H4 C01X HC 108.4 . . ?
H6 O01Y HD 104.4 . . ?
C025 O01Z H5 109.4 . . ?
O00G C020 H02A 108.8 . . ?
O00G C020 H02B 108.9 . . ?
O00G C020 C023 113.5(4) . . ?
O00G C020 K1 50.24(17) . . ?
H02A C020 H02B 107.7 . . ?
C023 C020 H02A 108.9 . . ?
C023 C020 H02B 108.9 . . ?
C023 C020 K1 83.6(2) . . ?
K1 C020 H02A 159.1 . . ?
K1 C020 H02B 82.8 . . ?
H02K O021 H02L 109.5 . . ?
O00N C022 H02E 109.5 . . ?
O00N C022 H02F 109.4 . . ?
O00N C022 H02G 109.5 . . ?
H02E C022 H02F 109.5 . . ?
H02E C022 H02G 109.5 . . ?
H02F C022 H02G 109.5 . . ?
O00H C023 C020 108.6(4) . . ?
O00H C023 H02C 110.0 . . ?
O00H C023 H02D 110.0 . . ?
C020 C023 H02C 109.9 . . ?
C020 C023 H02D 110.0 . . ?
H02C C023 H02D 108.3 . . ?
O01Z C025 H02H 109.5 . . ?
O01Z C025 H02I 109.4 . . ?
O01Z C025 H02J 109.5 . . ?
H02H C025 H02I 109.5 . . ?
H02H C025 H02J 109.5 . . ?
H02I C025 H02J 109.5 . . ?
O005 K1 O007 56.71(6) . . ?
O005 K1 O008 101.12(7) . . ?
O005 K1 O00A 70.05(7) . . ?
O005 K1 O00E 162.43(8) . . ?
O005 K1 O00F 125.29(7) . . ?
O005 K1 C020 94.55(9) . . ?
O007 K1 O00E 135.62(7) . . ?
O007 K1 O00F 95.43(7) . . ?
O007 K1 C020 150.85(9) . . ?
O008 K1 O007 50.71(6) . . ?
O008 K1 O00E 95.87(7) . . ?
O008 K1 O00F 88.94(7) . . ?
O008 K1 C020 145.47(9) . . ?
O00A K1 O007 73.47(7) . . ?
O00A K1 O008 111.09(7) . . ?
O00A K1 O00E 99.70(7) . . ?
O00A K1 O00F 56.39(7) . . ?
O00A K1 C020 103.13(10) . . ?
O00B K1 O005 117.21(8) . . ?
O00B K1 O007 99.58(7) . . ?
O00B K1 O008 56.39(7) . . ?
O00B K1 O00A 165.56(8) . . ?
O00B K1 O00E 76.18(8) . . ?
O00B K1 O00F 113.00(8) . . ?
O00B K1 O00G 71.99(8) . . ?
O00B K1 C020 89.08(9) . . ?
O00C K1 O005 61.36(7) . . ?
O00C K1 O007 90.50(7) . . ?
O00C K1 O008 91.90(7) . . ?
O00C K1 O00A 129.40(8) . . ?
O00C K1 O00B 62.08(8) . . ?
O00C K1 O00E 122.87(7) . . ?
O00C K1 O00F 172.96(7) . . ?
O00C K1 O00G 74.46(7) . . ?
O00C K1 C020 68.98(10) . . ?
O00E K1 C020 73.44(9) . . ?
O00F K1 O00E 50.09(7) . . ?
O00F K1 C020 106.77(10) . . ?
O00G K1 O005 115.20(7) . . ?
O00G K1 O007 164.85(8) . . ?
O00G K1 O008 126.44(8) . . ?
O00G K1 O00A 117.48(8) . . ?
O00G K1 O00E 55.87(7) . . ?
O00G K1 O00F 99.46(7) . . ?
O00G K1 C020 22.57(9) . . ?
O00H K1 O005 72.86(8) . . ?
O00H K1 O007 121.27(8) . . ?
O00H K1 O008 171.74(8) . . ?
O00H K1 O00A 61.83(8) . . ?
O00H K1 O00B 131.21(8) . . ?
O00H K1 O00C 90.08(8) . . ?
O00H K1 O00E 89.78(8) . . ?
O00H K1 O00F 90.09(8) . . ?
O00H K1 O00G 61.81(8) . . ?
O00H K1 C020 42.28(9) . . ?
H2A O2 H2B 104.7 . . ?
H1A O1 H1B 109.6 . . ?
O2A O2A H2AA 110.5 2_567 . ?
O2A O2A H2AB 135.4 2_567 . ?
H2AA O2A H2AB 105.5 . . ?

loop_
_geom_bond_atom_site_label_1
_geom_bond_atom_site_label_2
_geom_bond_distance
_geom_bond_site_symmetry_2
_geom_bond_publ_flag
Cl02 C00T 1.718(3) . ?
Cl03 C014 1.713(3) . ?
O005 C010 1.426(4) . ?
O005 C01D 1.430(4) . ?
O005 K1 2.857(2) . ?
O006 C00Q 1.208(4) . ?
O007 C00U 1.370(4) . ?
O007 C00W 1.433(4) . ?
O007 K1 2.954(2) . ?
O008 C00Y 1.369(4) . ?
O008 C01C 1.428(4) . ?
O008 K1 2.922(3) . ?
O009 C00S 1.210(4) . ?
O00A C01R 1.418(5) . ?
O00A C01S 1.433(4) . ?
O00A K1 2.859(3) . ?
O00B C01M 1.439(4) . ?
O00B C01N 1.428(5) . ?
O00B K1 2.820(3) . ?
O00C C01H 1.431(4) . ?
O00C C01P 1.435(5) . ?
O00C K1 2.817(2) . ?
O00D C015 1.216(4) . ?
O00E C01I 1.364(4) . ?
O00E C01Q 1.439(4) . ?
O00E K1 2.994(3) . ?
O00F C01B 1.365(4) . ?
O00F C01G 1.445(4) . ?
O00F K1 2.993(3) . ?
O00G C01T 1.436(5) . ?
O00G C020 1.418(5) . ?
O00G K1 2.840(2) . ?
O00H C01X 1.414(5) . ?
O00H C023 1.439(5) . ?
O00H K1 2.793(3) . ?
O00I C012 1.208(4) . ?
N00J C00O 1.440(4) . ?
N00J C00Q 1.416(4) . ?
N00J C00S 1.371(4) . ?
N00K H00K 0.8800 . ?
N00K C00P 1.343(4) . ?
N00K C00R 1.428(4) . ?
N00L H00L 0.8800 . ?
N00L C013 1.343(5) . ?
N00L C018 1.420(5) . ?
N00M C012 1.427(4) . ?
N00M C015 1.371(5) . ?
N00M C01A 1.425(5) . ?
O00N H00N 0.8400 . ?
O00N C022 1.408(5) . ?
C00O C011 1.387(5) . ?
C00O C017 1.375(5) . ?
C00P C00S 1.519(4) . ?
C00P C00T 1.340(5) . ?
C00Q C00T 1.461(5) . ?
C00R C00V 1.379(5) . ?
C00R C00X 1.394(4) . ?
C00U C00Y 1.403(5) . ?
C00U C00Z 1.387(5) . ?
C00V H00V 0.9500 . ?
C00V C00Z 1.388(5) . ?
C00W H00A 0.9900 . ?
C00W H00B 0.9900 . ?
C00W C010 1.505(5) . ?
C00X H00X 0.9500 . ?
C00X C00Y 1.373(5) . ?
C00Z H00Z 0.9500 . ?
C010 H01A 0.9900 . ?
C010 H01B 0.9900 . ?
C011 H011 0.9500 . ?
C011 C016 1.390(5) . ?
C012 C014 1.462(6) . ?
C013 C014 1.349(5) . ?
C013 C015 1.518(5) . ?
C016 H016 0.9500 . ?
C016 C019 1.379(5) . ?
C017 H017 0.9500 . ?
C017 C01E 1.394(5) . ?
C018 C01J 1.385(5) . ?
C018 C01K 1.396(5) . ?
C019 H019 0.9500 . ?
C019 C01E 1.380(5) . ?
C01A C01F 1.389(6) . ?
C01A C01L 1.392(5) . ?
C01B C01I 1.413(5) . ?
C01B C01K 1.380(5) . ?
C01C H01C 0.9900 . ?
C01C H01D 0.9900 . ?
C01C C01N 1.497(5) . ?
C01D H01E 0.9900 . ?
C01D H01F 0.9900 . ?
C01D C01H 1.500(5) . ?
C01E H01G 0.9500 . ?
C01F H01H 0.9500 . ?
C01F C01U 1.381(6) . ?
C01G H01I 0.9900 . ?
C01G H01J 0.9900 . ?
C01G C01S 1.493(6) . ?
C01H H01K 0.9900 . ?
C01H H01L 0.9900 . ?
C01I C01O 1.385(5) . ?
C01J H01M 0.9500 . ?
C01J C01O 1.396(5) . ?
C01K H01N 0.9500 . ?
C01L H01O 0.9500 . ?
C01L C01W 1.381(6) . ?
C01M H01P 0.9900 . ?
C01M H01Q 0.9900 . ?
C01M C01P 1.491(6) . ?
C01N H01R 0.9900 . ?
C01N H01S 0.9900 . ?
C01O H01T 0.9500 . ?
C01P H01U 0.9900 . ?
C01P H01V 0.9900 . ?
C01Q H01W 0.9900 . ?
C01Q H01X 0.9900 . ?
C01Q C01T 1.492(6) . ?
C01R H01Y 0.9900 . ?
C01R H 0.9900 . ?
C01R C01X 1.520(6) . ?
C01S H01Z 0.9900 . ?
C01S HA 0.9900 . ?
C01T H01 0.9900 . ?
C01T HB 0.9900 . ?
C01U H1 0.9500 . ?
C01U C01V 1.367(6) . ?
C01V H2 0.9500 . ?
C01V C01W 1.389(7) . ?
C01W H3 0.9500 . ?
C01X H4 0.9900 . ?
C01X HC 0.9900 . ?
O01Y H6 0.8716 . ?
O01Y HD 0.8702 . ?
O01Z H5 0.8400 . ?
O01Z C025 1.366(7) . ?
C020 H02A 0.9900 . ?
C020 H02B 0.9900 . ?
C020 C023 1.494(7) . ?
C020 K1 3.530(4) . ?
O021 H02K 0.8697 . ?
O021 H02L 0.8710 . ?
C022 H02E 0.9800 . ?
C022 H02F 0.9800 . ?
C022 H02G 0.9800 . ?
C023 H02C 0.9900 . ?
C023 H02D 0.9900 . ?
C025 H02H 0.9800 . ?
C025 H02I 0.9800 . ?
C025 H02J 0.9800 . ?
O2 H2A 0.8694 . ?
O2 H2B 0.8701 . ?
O1 H1A 0.8705 . ?
O1 H1B 0.8695 . ?
O2A O2A 1.66(6) 2_567 ?
O2A H2AA 0.8691 . ?
O2A H2AB 0.9139 . ?

loop_
_geom_torsion_atom_site_label_1
_geom_torsion_atom_site_label_2
_geom_torsion_atom_site_label_3
_geom_torsion_atom_site_label_4
_geom_torsion
_geom_torsion_site_symmetry_1
_geom_torsion_site_symmetry_2
_geom_torsion_site_symmetry_3
_geom_torsion_site_symmetry_4
_geom_torsion_publ_flag
O005 C01D C01H O00C 66.2(4) . . . . ?
O006 C00Q C00T Cl02 -1.9(5) . . . . ?
O006 C00Q C00T C00P 179.7(3) . . . . ?
O007 C00U C00Y O008 -1.0(4) . . . . ?
O007 C00U C00Y C00X 179.5(3) . . . . ?
O007 C00U C00Z C00V -178.2(3) . . . . ?
O007 C00W C010 O005 64.6(3) . . . . ?
O008 C01C C01N O00B -61.1(4) . . . . ?
O00A C01R C01X O00H -66.4(4) . . . . ?
O00B C01M C01P O00C -65.5(4) . . . . ?
O00E C01I C01O C01J -179.5(3) . . . . ?
O00E C01Q C01T O00G 63.9(4) . . . . ?
O00F C01B C01I O00E -1.5(4) . . . . ?
O00F C01B C01I C01O 178.5(3) . . . . ?
O00F C01B C01K C018 -178.5(3) . . . . ?
O00F C01G C01S O00A -62.3(4) . . . . ?
O00G C020 C023 O00H 64.5(5) . . . . ?
O00I C012 C014 Cl03 -1.3(5) . . . . ?
O00I C012 C014 C013 -179.8(4) . . . . ?
N00J C00O C011 C016 176.9(3) . . . . ?
N00J C00O C017 C01E -177.6(3) . . . . ?
N00J C00Q C00T Cl02 177.5(2) . . . . ?
N00J C00Q C00T C00P -0.9(4) . . . . ?
N00K C00P C00S O009 -3.0(5) . . . . ?
N00K C00P C00S N00J 177.6(3) . . . . ?
N00K C00P C00T Cl02 2.9(6) . . . . ?
N00K C00P C00T C00Q -179.0(4) . . . . ?
N00K C00R C00V C00Z 179.8(3) . . . . ?
N00K C00R C00X C00Y -178.8(3) . . . . ?
N00L C013 C014 Cl03 4.0(7) . . . . ?
N00L C013 C014 C012 -177.7(4) . . . . ?
N00L C013 C015 O00D -1.8(5) . . . . ?
N00L C013 C015 N00M 178.2(3) . . . . ?
N00L C018 C01J C01O 176.3(3) . . . . ?
N00L C018 C01K C01B -176.8(3) . . . . ?
N00M C012 C014 Cl03 177.1(2) . . . . ?
N00M C012 C014 C013 -1.4(4) . . . . ?
N00M C01A C01F C01U -177.3(3) . . . . ?
N00M C01A C01L C01W 176.2(3) . . . . ?
C00O N00J C00Q O006 -0.7(5) . . . . ?
C00O N00J C00Q C00T 179.9(3) . . . . ?
C00O N00J C00S O009 2.2(6) . . . . ?
C00O N00J C00S C00P -178.4(3) . . . . ?
C00O C011 C016 C019 0.6(5) . . . . ?
C00O C017 C01E C019 0.9(6) . . . . ?
C00P N00K C00R C00V 40.9(5) . . . . ?
C00P N00K C00R C00X -141.3(3) . . . . ?
C00Q N00J C00O C011 -80.1(4) . . . . ?
C00Q N00J C00O C017 97.4(4) . . . . ?
C00Q N00J C00S O009 -176.2(3) . . . . ?
C00Q N00J C00S C00P 3.1(3) . . . . ?
C00R N00K C00P C00S -168.7(3) . . . . ?
C00R N00K C00P C00T 13.1(6) . . . . ?
C00R C00V C00Z C00U -1.7(5) . . . . ?
C00R C00X C00Y O008 -180.0(3) . . . . ?
C00R C00X C00Y C00U -0.5(5) . . . . ?
C00S N00J C00O C011 101.6(4) . . . . ?
C00S N00J C00O C017 -80.9(4) . . . . ?
C00S N00J C00Q O006 177.8(3) . . . . ?
C00S N00J C00Q C00T -1.6(4) . . . . ?
C00S C00P C00T Cl02 -175.3(3) . . . . ?
C00S C00P C00T C00Q 2.8(4) . . . . ?
C00T C00P C00S O009 175.7(3) . . . . ?
C00T C00P C00S N00J -3.7(4) . . . . ?
C00U O007 C00W C010 175.9(3) . . . . ?
C00V C00R C00X C00Y -1.0(5) . . . . ?
C00W O007 C00U C00Y 175.6(3) . . . . ?
C00W O007 C00U C00Z -5.9(5) . . . . ?
C00X C00R C00V C00Z 2.1(5) . . . . ?
C00Y O008 C01C C01N -173.2(3) . . . . ?
C00Y C00U C00Z C00V 0.2(5) . . . . ?
C00Z C00U C00Y O008 -179.6(3) . . . . ?
C00Z C00U C00Y C00X 0.9(5) . . . . ?
C010 O005 C01D C01H 81.0(4) . . . . ?
C011 C00O C017 C01E -0.2(5) . . . . ?
C011 C016 C019 C01E 0.2(6) . . . . ?
C012 N00M C015 O00D -179.6(3) . . . . ?
C012 N00M C015 C013 0.4(4) . . . . ?
C012 N00M C01A C01F -46.2(5) . . . . ?
C012 N00M C01A C01L 135.0(4) . . . . ?
C013 N00L C018 C01J 41.9(5) . . . . ?
C013 N00L C018 C01K -141.6(4) . . . . ?
C014 C013 C015 O00D 178.7(3) . . . . ?
C014 C013 C015 N00M -1.3(4) . . . . ?
C015 N00M C012 O00I 179.1(3) . . . . ?
C015 N00M C012 C014 0.5(4) . . . . ?
C015 N00M C01A C01F 122.7(4) . . . . ?
C015 N00M C01A C01L -56.0(5) . . . . ?
C015 C013 C014 Cl03 -176.7(3) . . . . ?
C015 C013 C014 C012 1.6(4) . . . . ?
C016 C019 C01E C017 -0.9(6) . . . . ?
C017 C00O C011 C016 -0.6(5) . . . . ?
C018 N00L C013 C014 14.1(7) . . . . ?
C018 N00L C013 C015 -165.2(3) . . . . ?
C018 C01J C01O C01I 0.0(6) . . . . ?
C01A N00M C012 O00I -10.6(6) . . . . ?
C01A N00M C012 C014 170.9(3) . . . . ?
C01A N00M C015 O00D 10.0(6) . . . . ?
C01A N00M C015 C013 -170.0(3) . . . . ?
C01A C01F C01U C01V 0.7(6) . . . . ?
C01A C01L C01W C01V 1.5(6) . . . . ?
C01B O00F C01G C01S -177.0(3) . . . . ?
C01B C01I C01O C01J 0.4(5) . . . . ?
C01C O008 C00Y C00U -179.6(3) . . . . ?
C01C O008 C00Y C00X -0.1(5) . . . . ?
C01D O005 C010 C00W -165.8(3) . . . . ?
C01F C01A C01L C01W -2.5(5) . . . . ?
C01F C01U C01V C01W -1.6(6) . . . . ?
C01G O00F C01B C01I -173.9(3) . . . . ?
C01G O00F C01B C01K 5.4(5) . . . . ?
C01H O00C C01P C01M 174.6(3) . . . . ?
C01I O00E C01Q C01T 177.4(3) . . . . ?
C01I C01B C01K C018 0.7(5) . . . . ?
C01J C018 C01K C01B -0.3(5) . . . . ?
C01K C018 C01J C01O -0.1(5) . . . . ?
C01K C01B C01I O00E 179.2(3) . . . . ?
C01K C01B C01I C01O -0.8(5) . . . . ?
C01L C01A C01F C01U 1.4(5) . . . . ?
C01M O00B C01N C01C 166.2(3) . . . . ?
C01N O00B C01M C01P -84.1(4) . . . . ?
C01P O00C C01H C01D -174.8(3) . . . . ?
C01Q O00E C01I C01B 177.0(3) . . . . ?
C01Q O00E C01I C01O -3.1(5) . . . . ?
C01R O00A C01S C01G 162.0(3) . . . . ?
C01S O00A C01R C01X -85.1(4) . . . . ?
C01T O00G C020 C023 81.5(4) . . . . ?
C01T O00G C020 K1 140.1(3) . . . . ?
C01U C01V C01W C01L 0.5(6) . . . . ?
C01X O00H C023 C020 -171.4(4) . . . . ?
C020 O00G C01T C01Q -167.0(3) . . . . ?
C023 O00H C01X C01R 178.9(4) . . . . ?
K1 O005 C010 C00W -34.5(3) . . . . ?
K1 O005 C01D C01H -56.6(3) . . . . ?
K1 O007 C00U C00Y 52.4(3) . . . . ?
K1 O007 C00U C00Z -129.1(3) . . . . ?
K1 O007 C00W C010 -63.7(3) . . . . ?
K1 O008 C00Y C00U -52.2(3) . . . . ?
K1 O008 C00Y C00X 127.3(3) . . . . ?
K1 O008 C01C C01N 62.1(3) . . . . ?
K1 O00A C01R C01X 54.0(3) . . . . ?
K1 O00A C01S C01G 29.4(4) . . . . ?
K1 O00B C01M C01P 56.1(3) . . . . ?
K1 O00B C01N C01C 32.6(4) . . . . ?
K1 O00C C01H C01D -38.9(3) . . . . ?
K1 O00C C01P C01M 38.1(3) . . . . ?
K1 O00E C01I C01B 54.7(3) . . . . ?
K1 O00E C01I C01O -125.3(3) . . . . ?
K1 O00E C01Q C01T -63.7(3) . . . . ?
K1 O00F C01B C01I -52.6(3) . . . . ?
K1 O00F C01B C01K 126.7(3) . . . . ?
K1 O00F C01G C01S 64.1(3) . . . . ?
K1 O00G C01T C01Q -34.1(4) . . . . ?
K1 O00G C020 C023 -58.6(4) . . . . ?
K1 O00H C01X C01R 41.1(4) . . . . ?
K1 O00H C023 C020 -33.7(5) . . . . ?
K1 C020 C023 O00H 23.2(3) . . . . ?

loop_
_exptl_oxdiff_crystal_face_indexfrac_h
_exptl_oxdiff_crystal_face_indexfrac_k
_exptl_oxdiff_crystal_face_indexfrac_l
_exptl_oxdiff_crystal_face_x
_exptl_oxdiff_crystal_face_y
_exptl_oxdiff_crystal_face_z
-0.0002 0.0003 -1.0004 0.0242 0.0018 0.0348
0.0002 -0.0003 1.0004 -0.0242 -0.0018 -0.0348
-2.0006 2.0016 1.0010 -0.0469 -0.1253 0.0195
2.0006 -2.0016 -1.0010 0.0469 0.1253 -0.0195
0.0008 -2.0012 -1.0006 -0.0254 0.0819 0.0784
-0.0008 2.0012 1.0006 0.0254 -0.0819 -0.0784
1.0001 -0.0005 1.0002 0.0119 0.0199 -0.0837
